data_4023911
loop_
_publ_author_name
'Jian-Bin Lin'
'Xiao-Na Xu'
'Xi-Kui Jiang'
'Zhan-Ting Li'

_publ_section_title
;
 Hydrogen Bonding-Directed Multicomponent Dynamic Covalent Assembly
 of Mono- and Bimacrocycles. Self-Sorting and Macrocycle Exchange
;
_journal_name_full 'Journal of Organic Chemistry'
_journal_page_first 9403
_journal_page_last 9410
_journal_paper_doi 10.1021/jo801972s
_journal_volume 73
_journal_year 2008
_chemical_absolute_configuration syn
_chemical_formula_sum 'C76 H96 Cl6 N6 O12'
_chemical_formula_weight 1498.29
_chemical_name_systematic
; 
 ? 
;
_space_group_IT_number 1
_symmetry_cell_setting triclinic
_symmetry_space_group_name_Hall 'P 1'
_symmetry_space_group_name_H-M 'P 1'
_atom_sites_solution_hydrogens geom
_atom_sites_solution_primary direct
_atom_sites_solution_secondary difmap
_audit_creation_method SHELXL-97
_cell_angle_alpha 61.422(5)
_cell_angle_beta 73.105(5)
_cell_angle_gamma 68.882(5)
_cell_formula_units_Z 1
_cell_length_a 11.885(3)
_cell_length_b 14.330(4)
_cell_length_c 14.588(4)
_cell_measurement_reflns_used 2073
_cell_measurement_temperature 293(2)
_cell_measurement_theta_max 46.823
_cell_measurement_theta_min 5.250
_cell_volume 2014.0(9)
_computing_cell_refinement 'SAINT (Bruker, 2000)'
_computing_data_collection 'SMART (Bruker, 2000)'
_computing_data_reduction SAINT
_computing_molecular_graphics 'SHELXTL (Bruker, 2000)'
_computing_publication_material SHELXTL
_computing_structure_refinement 'SHELXL-97 (Sheldrick, 1997)'
_computing_structure_solution 'SHELXS-97 (Sheldrick, 1997)'
_diffrn_ambient_temperature 293(2)
_diffrn_measured_fraction_theta_full 0.986
_diffrn_measured_fraction_theta_max 0.986
_diffrn_measurement_device_type 'Bruker SMART APEX CCD area-detector'
_diffrn_measurement_method '\f and \w scans'
_diffrn_radiation_monochromator graphite
_diffrn_radiation_source 'fine-focus sealed tube'
_diffrn_radiation_type MoK\a
_diffrn_radiation_wavelength 0.71073
_diffrn_reflns_av_R_equivalents 0.1364
_diffrn_reflns_av_sigmaI/netI 0.0914
_diffrn_reflns_limit_h_max 7
_diffrn_reflns_limit_h_min -14
_diffrn_reflns_limit_k_max 16
_diffrn_reflns_limit_k_min -17
_diffrn_reflns_limit_l_max 15
_diffrn_reflns_limit_l_min -17
_diffrn_reflns_number 10673
_diffrn_reflns_theta_full 25.50
_diffrn_reflns_theta_max 25.50
_diffrn_reflns_theta_min 1.77
_exptl_absorpt_coefficient_mu 0.274
_exptl_absorpt_correction_T_max 0.9555
_exptl_absorpt_correction_T_min 0.8758
_exptl_absorpt_correction_type multi-scan
_exptl_absorpt_process_details 'SADABS; (sheldrick, 1996)'
_exptl_crystal_colour colorless
_exptl_crystal_density_diffrn 1.235
_exptl_crystal_density_method 'not measured'
_exptl_crystal_description prismatic
_exptl_crystal_F_000 792
_exptl_crystal_size_max 0.50
_exptl_crystal_size_mid 0.37
_exptl_crystal_size_min 0.17
_refine_diff_density_max 0.243
_refine_diff_density_min -0.231
_refine_diff_density_rms 0.049
_refine_ls_abs_structure_details 'Flack H D (1983), Acta Cryst. A39, 876-881'
_refine_ls_abs_structure_Flack 0.06(16)
_refine_ls_extinction_method none
_refine_ls_goodness_of_fit_ref 0.921
_refine_ls_hydrogen_treatment mixed
_refine_ls_matrix_type full
_refine_ls_number_parameters 971
_refine_ls_number_reflns 8934
_refine_ls_number_restraints 110
_refine_ls_restrained_S_all 0.975
_refine_ls_R_factor_all 0.1208
_refine_ls_R_factor_gt 0.0698
_refine_ls_shift/su_max 0.005
_refine_ls_shift/su_mean 0.001
_refine_ls_structure_factor_coef Fsqd
_refine_ls_weighting_details 'calc w=1/[\s^2^(Fo^2^)+(0.1015P)^2^+0.0000P] where P=(Fo^2^+2Fc^2^)/3'
_refine_ls_weighting_scheme calc
_refine_ls_wR_factor_gt 0.1706
_refine_ls_wR_factor_ref 0.2045
_reflns_number_gt 4553
_reflns_number_total 8934
_reflns_threshold_expression >2sigma(I)
_cod_data_source_file jo801972s_si_001_3.cif
_cod_data_source_block cd2796
_cod_depositor_comments
;
The following automatic conversions were performed:
'_symmetry_cell_setting' value 'Triclinic' changed to 'triclinic'
according to '/home/saulius/struct/CIF-dictionaries/cif_core.dic'
dictionary named 'cif_core.dic' version 2.4.1 from
2010-06-29.

'_exptl_absorpt_correction_type' value 'multiscan' changed to
'multi-scan' according to
'/home/saulius/struct/CIF-dictionaries/cif_core.dic' dictionary named
'cif_core.dic' version 2.4.1 from 2010-06-29.

Automatic conversion script
Id: cif_fix_enum 1527 2010-12-29 10:47:43Z saulius 
;
_cod_database_code 4023911

loop_
_symmetry_equiv_pos_as_xyz
'x, y, z'

loop_
_atom_site_label
_atom_site_type_symbol
_atom_site_fract_x
_atom_site_fract_y
_atom_site_fract_z
_atom_site_U_iso_or_equiv
_atom_site_adp_type
_atom_site_occupancy
_atom_site_symmetry_multiplicity
_atom_site_calc_flag
_atom_site_refinement_flags
_atom_site_disorder_assembly
_atom_site_disorder_group
Cl1A Cl -0.23218(18) 0.56818(15) 0.06166(12) 0.2101(10) Uani 0.50 1 d PDU A 1
Cl2A Cl -0.03382(11) 0.64997(11) -0.00163(10) 0.1378(6) Uani 0.50 1 d PDU A 1
Cl3A Cl -0.09824(16) 0.59141(12) -0.13267(9) 0.1884(7) Uani 0.50 1 d PDU A 1
C75A C -0.1623(2) 0.6613(2) -0.05105(16) 0.1392(15) Uani 0.50 1 d PD A 1
H75A H -0.2145 0.7360 -0.0831 0.167 Uiso 0.50 1 calc PR A 1
Cl1B Cl -0.30230(18) 0.63075(12) -0.0469(2) 0.2464(13) Uani 0.50 1 d PDU B 2
Cl2B Cl -0.0648(3) 0.6062(3) -0.13259(16) 0.345(2) Uani 0.50 1 d PDU B 2
Cl3B Cl -0.1401(3) 0.58558(17) 0.06917(11) 0.338(2) Uani 0.50 1 d PDU B 2
C75B C -0.1623(2) 0.6613(2) -0.05105(16) 0.1392(15) Uani 0.50 1 d PD B 2
H75B H -0.1699 0.7395 -0.0745 0.167 Uiso 0.50 1 calc PR B 2
Cl4A Cl 0.0580(2) 0.55802(16) 0.47133(11) 0.2166(11) Uani 0.38 1 d PDU C 3
Cl5A Cl 0.1549(4) 0.5580(2) 0.63387(17) 0.409(2) Uani 0.38 1 d PDU C 3
Cl6A Cl 0.25662(18) 0.61081(13) 0.42572(12) 0.1465(9) Uani 0.38 1 d PDU C 3
C76A C 0.1597(2) 0.54307(15) 0.53709(14) 0.1061(12) Uani 0.38 1 d PD C 3
H76A H 0.2045 0.4654 0.5566 0.127 Uiso 0.38 1 calc PR C 3
Cl4B Cl 0.0443(2) 0.5530(2) 0.4908(2) 0.392(2) Uani 0.62 1 d PDU D 4
Cl5B Cl 0.08541(13) 0.60873(12) 0.62469(8) 0.1573(7) Uani 0.62 1 d PDU D 4
Cl6B Cl 0.2596(3) 0.5998(2) 0.4695(3) 0.622(3) Uani 0.62 1 d PDU D 4
C76B C 0.1597(2) 0.54307(15) 0.53709(14) 0.1061(12) Uani 0.62 1 d PD D 4
H76B H 0.1969 0.4651 0.5783 0.127 Uiso 0.62 1 calc PR D 4
O1 O 0.73663(10) -0.09552(10) 0.82765(7) 0.0758(5) Uani 1 1 d . . .
O2 O 0.38920(10) -0.04546(10) 0.77725(8) 0.0787(5) Uani 1 1 d . . .
O3 O 1.19105(12) 0.20450(12) 0.47026(9) 0.1557(6) Uani 1 1 d . . .
O4 O 1.18349(10) 0.32907(9) 0.15417(8) 0.0785(5) Uani 1 1 d . . .
O5 O 1.43733(10) 0.39878(9) 0.16735(7) 0.0749(4) Uani 1 1 d . . .
O6 O 1.61981(11) 0.39126(9) 0.43117(8) 0.0788(5) Uani 1 1 d . . .
O7 O 1.26748(11) 0.28980(12) 0.65930(9) 0.0943(6) Uani 1 1 d . . .
O8 O 1.61303(11) 0.23815(10) 0.71345(8) 0.0837(5) Uani 1 1 d . . .
O9 O 0.81249(11) -0.12878(9) 1.33745(8) 0.0736(5) Uani 1 1 d . . .
O10 O 0.80253(14) 0.00033(12) 1.01281(10) 0.1052(6) Uani 1 1 d . . .
O11 O 0.56595(11) -0.20580(10) 1.31959(8) 0.0776(5) Uani 1 1 d . . .
O12 O 0.38261(10) -0.19762(9) 1.05854(7) 0.0702(4) Uani 1 1 d . . .
N1 N 0.54423(12) -0.10781(11) 0.90807(9) 0.0678(5) Uani 1 1 d D . .
H1X H 0.4943(6) -0.1276(6) 0.8920(7) 0.070(5) Uiso 1 1 d D . .
N2 N 0.83522(13) 0.12423(11) 0.45790(9) 0.0758(6) Uani 1 1 d . . .
N3 N 1.25866(12) 0.32302(9) 0.31447(8) 0.0569(5) Uani 1 1 d D . .
H3X H 1.2739(9) 0.3363(7) 0.2471(4) 0.012(3) Uiso 1 1 d D . .
N4 N 1.45534(12) 0.30037(10) 0.58046(9) 0.0620(5) Uani 1 1 d D . .
H4X H 1.5328(6) 0.2809(8) 0.5924(7) 0.029(3) Uiso 1 1 d D . .
N5 N 1.25181(14) 0.08234(12) 1.04787(10) 0.0838(6) Uani 1 1 d . . .
N6 N 0.73498(13) -0.12053(12) 1.17176(10) 0.0724(6) Uani 1 1 d D . .
H6X H 0.7630(14) -0.1792(10) 1.2241(8) 0.124(8) Uiso 1 1 d D . .
C1 C 0.62835(15) -0.07826(13) 0.81866(12) 0.0595(7) Uani 1 1 d . . .
C2 C 0.59085(13) -0.02819(10) 0.71612(10) 0.0453(5) Uani 1 1 d . . .
C3 C 0.47482(13) -0.00740(11) 0.69046(10) 0.0524(6) Uani 1 1 d . . .
C4 C 0.45478(15) 0.04296(12) 0.58633(10) 0.0572(6) Uani 1 1 d . . .
H4 H 0.3800 0.0511 0.5713 0.069 Uiso 1 1 calc R . .
C5 C 0.54073(14) 0.07984(12) 0.50761(12) 0.0610(6) Uani 1 1 d . . .
H5 H 0.5253 0.1134 0.4384 0.073 Uiso 1 1 calc R . .
C6 C 0.65610(13) 0.06854(10) 0.52809(10) 0.0479(5) Uani 1 1 d . . .
C7 C 0.67925(15) 0.01127(11) 0.63203(10) 0.0588(6) Uani 1 1 d . . .
H7 H 0.7562 -0.0011 0.6458 0.071 Uiso 1 1 calc R . .
C8 C 0.74296(12) 0.11346(11) 0.44336(10) 0.0447(5) Uani 1 1 d . . .
H8 H 0.7313 0.1357 0.3748 0.054 Uiso 1 1 calc R . .
C9 C 0.92060(13) 0.17812(12) 0.37363(12) 0.0589(6) Uani 1 1 d . . .
C10 C 0.92608(13) 0.21020(12) 0.26713(9) 0.0521(5) Uani 1 1 d . . .
H10 H 0.8723 0.1932 0.2458 0.063 Uiso 1 1 calc R . .
C11 C 1.00463(14) 0.26427(14) 0.19380(11) 0.0655(7) Uani 1 1 d . . .
H11 H 0.9977 0.2945 0.1227 0.079 Uiso 1 1 calc R . .
C12 C 1.10099(14) 0.27526(12) 0.22664(11) 0.0556(6) Uani 1 1 d . . .
C13 C 1.09857(14) 0.24183(12) 0.33044(11) 0.0559(6) Uani 1 1 d . . .
C14 C 1.01364(15) 0.19061(12) 0.40411(12) 0.0660(6) Uani 1 1 d . . .
H14 H 1.0176 0.1637 0.4754 0.079 Uiso 1 1 calc R . .
C15 C 1.19043(16) 0.25064(15) 0.38112(11) 0.0747(7) Uani 1 1 d . . .
C16 C 1.35085(15) 0.34155(13) 0.34623(12) 0.0628(6) Uani 1 1 d . . .
C17 C 1.44113(16) 0.38344(13) 0.26666(11) 0.0640(7) Uani 1 1 d . . .
C18 C 1.53011(15) 0.40200(13) 0.29405(11) 0.0636(7) Uani 1 1 d . . .
H18 H 1.5912 0.4303 0.2421 0.076 Uiso 1 1 calc R . .
C19 C 1.53019(14) 0.38013(12) 0.39335(11) 0.0617(6) Uani 1 1 d . . .
C20 C 1.44177(15) 0.33482(12) 0.47653(11) 0.0601(6) Uani 1 1 d . . .
C21 C 1.34938(15) 0.31803(13) 0.44807(12) 0.0646(7) Uani 1 1 d . . .
H21 H 1.2873 0.2907 0.4994 0.078 Uiso 1 1 calc R . .
C22 C 1.37130(15) 0.27462(13) 0.66532(10) 0.0599(6) Uani 1 1 d . . .
C23 C 1.41255(15) 0.21816(12) 0.77274(11) 0.0598(6) Uani 1 1 d . . .
C24 C 1.52454(15) 0.20225(14) 0.79623(11) 0.0631(6) Uani 1 1 d . . .
C25 C 1.54682(16) 0.15247(15) 0.89614(13) 0.0758(7) Uani 1 1 d . . .
H25 H 1.6229 0.1414 0.9108 0.091 Uiso 1 1 calc R . .
C26 C 1.45365(16) 0.11724(13) 0.97840(11) 0.0688(7) Uani 1 1 d . . .
H26 H 1.4685 0.0841 1.0478 0.083 Uiso 1 1 calc R . .
C27 C 1.34370(15) 0.13010(13) 0.95964(11) 0.0613(6) Uani 1 1 d . . .
C28 C 1.32471(14) 0.18015(11) 0.85723(11) 0.0536(6) Uani 1 1 d . . .
H28 H 1.2490 0.1894 0.8431 0.064 Uiso 1 1 calc R . .
C29 C 1.16622(15) 0.06740(13) 1.03173(11) 0.0619(6) Uani 1 1 d . . .
H29 H 1.1593 0.0883 0.9622 0.074 Uiso 1 1 calc R . .
C30 C 1.07505(17) 0.01947(13) 1.11330(10) 0.0625(7) Uani 1 1 d . . .
C31 C 1.07850(18) -0.01384(14) 1.21668(15) 0.0857(8) Uani 1 1 d . . .
H31 H 1.1409 -0.0056 1.2363 0.103 Uiso 1 1 calc R . .
C32 C 0.98617(17) -0.06184(13) 1.29609(13) 0.0730(7) Uani 1 1 d . . .
H32 H 0.9828 -0.0774 1.3663 0.088 Uiso 1 1 calc R . .
C33 C 0.90313(16) -0.08426(13) 1.26633(12) 0.0593(7) Uani 1 1 d . . .
C34 C 0.89844(16) -0.04848(13) 1.15741(11) 0.0615(6) Uani 1 1 d . . .
C35 C 0.98863(15) 0.00028(14) 1.08583(11) 0.0641(7) Uani 1 1 d . . .
H35 H 0.9900 0.0211 1.0146 0.077 Uiso 1 1 calc R . .
C36 C 0.80886(17) -0.05909(15) 1.11223(14) 0.0826(8) Uani 1 1 d . . .
C37 C 0.64974(15) -0.14296(13) 1.14385(11) 0.0587(6) Uani 1 1 d . . .
C38 C 0.55895(15) -0.18555(13) 1.22008(11) 0.0573(6) Uani 1 1 d . . .
C39 C 0.47172(16) -0.21124(13) 1.19684(12) 0.0747(7) Uani 1 1 d . . .
H39 H 0.4148 -0.2445 1.2504 0.090 Uiso 1 1 calc R . .
C40 C 0.47015(16) -0.18638(13) 1.09071(11) 0.0584(6) Uani 1 1 d . . .
C41 C 0.55947(16) -0.14105(12) 1.01376(11) 0.0620(6) Uani 1 1 d . . .
C42 C 0.64846(16) -0.12458(12) 1.04060(11) 0.0615(6) Uani 1 1 d . . .
H42 H 0.7114 -0.1001 0.9884 0.074 Uiso 1 1 calc R . .
C43 C 0.26310(18) -0.00844(18) 0.76232(16) 0.1125(10) Uani 1 1 d . . .
H43A H 0.2473 0.0670 0.7092 0.135 Uiso 1 1 calc R . .
H43B H 0.2124 -0.0083 0.8278 0.135 Uiso 1 1 calc R . .
C44 C 0.22583(16) -0.07460(15) 0.73014(16) 0.0944(8) Uani 1 1 d . . .
H44A H 0.2652 -0.1521 0.7668 0.113 Uiso 1 1 calc R . .
H44B H 0.2501 -0.0535 0.6549 0.113 Uiso 1 1 calc R . .
C45 C 0.0819(3) -0.0541(3) 0.7583(3) 0.2568(18) Uani 1 1 d D . .
H45A H 0.0563 -0.0805 0.8339 0.308 Uiso 1 1 calc R . .
H45B H 0.0408 0.0235 0.7245 0.308 Uiso 1 1 calc R . .
C46 C 0.0588(3) -0.1165(3) 0.7174(2) 0.272(4) Uani 1 1 d D . .
H46A H 0.1344 -0.1631 0.6992 0.408 Uiso 1 1 calc R . .
H46B H 0.0199 -0.0676 0.6556 0.408 Uiso 1 1 calc R . .
H46C H 0.0064 -0.1611 0.7697 0.408 Uiso 1 1 calc R . .
C47 C 1.18689(15) 0.36653(13) 0.03882(11) 0.0641(6) Uani 1 1 d . . .
H47A H 1.1952 0.3044 0.0249 0.077 Uiso 1 1 calc R . .
H47B H 1.1112 0.4207 0.0168 0.077 Uiso 1 1 calc R . .
C48 C 1.28809(17) 0.41423(14) -0.02027(12) 0.0804(7) Uani 1 1 d . . .
H48A H 1.3636 0.3583 -0.0007 0.096 Uiso 1 1 calc R . .
H48B H 1.2824 0.4725 -0.0017 0.096 Uiso 1 1 calc R . .
C49 C 1.2917(2) 0.46149(16) -0.13987(13) 0.1011(10) Uani 1 1 d . . .
H49A H 1.2903 0.4048 -0.1576 0.121 Uiso 1 1 calc R . .
H49B H 1.2191 0.5215 -0.1601 0.121 Uiso 1 1 calc R . .
C50 C 1.4039(2) 0.5037(2) -0.20310(19) 0.1617(14) Uani 1 1 d . . .
H50A H 1.4224 0.5390 -0.1696 0.243 Uiso 1 1 calc R . .
H50B H 1.3879 0.5557 -0.2733 0.243 Uiso 1 1 calc R . .
H50C H 1.4719 0.4430 -0.2061 0.243 Uiso 1 1 calc R . .
C51 C 1.54474(16) 0.40189(14) 0.09235(12) 0.0783(7) Uani 1 1 d . . .
H51A H 1.5795 0.4570 0.0855 0.094 Uiso 1 1 calc R . .
H51B H 1.5244 0.4228 0.0241 0.094 Uiso 1 1 calc R . .
C52 C 1.6355(2) 0.29377(16) 0.12408(14) 0.1003(8) Uani 1 1 d . . .
H52 H 1.6625 0.2786 0.1884 0.120 Uiso 1 1 calc R . .
C53 C 1.5877(3) 0.1953(2) 0.1469(2) 0.1627(14) Uani 1 1 d . . .
H53A H 1.5194 0.1898 0.2023 0.244 Uiso 1 1 calc R . .
H53B H 1.6515 0.1282 0.1682 0.244 Uiso 1 1 calc R . .
H53C H 1.5629 0.2074 0.0842 0.244 Uiso 1 1 calc R . .
C54 C 1.7550(3) 0.2935(2) 0.0335(2) 0.1795(16) Uani 1 1 d . . .
H54A H 1.8188 0.2283 0.0620 0.269 Uiso 1 1 calc R . .
H54B H 1.7827 0.3574 0.0112 0.269 Uiso 1 1 calc R . .
H54C H 1.7338 0.2947 -0.0257 0.269 Uiso 1 1 calc R . .
C55 C 1.70505(15) 0.44904(13) 0.35263(12) 0.0680(7) Uani 1 1 d . . .
H55A H 1.6622 0.5209 0.3055 0.082 Uiso 1 1 calc R . .
H55B H 1.7552 0.4080 0.3113 0.082 Uiso 1 1 calc R . .
C56 C 1.78153(16) 0.46117(14) 0.40758(11) 0.0728(7) Uani 1 1 d . . .
H56 H 1.8222 0.3860 0.4528 0.087 Uiso 1 1 calc R . .
C57 C 1.7074(2) 0.51561(15) 0.48227(14) 0.1117(9) Uani 1 1 d . . .
H57A H 1.6527 0.5842 0.4446 0.168 Uiso 1 1 calc R . .
H57B H 1.7616 0.5290 0.5097 0.168 Uiso 1 1 calc R . .
H57C H 1.6615 0.4679 0.5395 0.168 Uiso 1 1 calc R . .
C58 C 1.8818(2) 0.50935(19) 0.32743(17) 0.1171(11) Uani 1 1 d . . .
H58A H 1.9037 0.4846 0.2724 0.176 Uiso 1 1 calc R . .
H58B H 1.9516 0.4858 0.3611 0.176 Uiso 1 1 calc R . .
H58C H 1.8539 0.5883 0.2977 0.176 Uiso 1 1 calc R . .
C59 C 1.73901(16) 0.20086(16) 0.72908(13) 0.0791(8) Uani 1 1 d . . .
H59A H 1.7919 0.1946 0.6665 0.095 Uiso 1 1 calc R . .
H59B H 1.7541 0.1291 0.7881 0.095 Uiso 1 1 calc R . .
C60 C 1.7649(2) 0.2842(2) 0.75114(17) 0.1277(13) Uani 1 1 d . . .
H60A H 1.7219 0.2822 0.8194 0.153 Uiso 1 1 calc R . .
H60B H 1.7382 0.3580 0.6976 0.153 Uiso 1 1 calc R . .
C61 C 1.90620(19) 0.2521(2) 0.7497(2) 0.1481(12) Uani 1 1 d . . .
H61A H 1.9306 0.1754 0.7986 0.178 Uiso 1 1 calc R . .
H61B H 1.9457 0.2572 0.6798 0.178 Uiso 1 1 calc R . .
C62 C 1.9528(2) 0.3136(3) 0.7750(3) 0.2325(18) Uani 1 1 d U . .
H62A H 1.9735 0.3741 0.7117 0.349 Uiso 1 1 calc R . .
H62B H 2.0242 0.2671 0.8081 0.349 Uiso 1 1 calc R . .
H62C H 1.8921 0.3413 0.8224 0.349 Uiso 1 1 calc R . .
C63 C 0.81617(18) -0.16423(15) 1.44262(12) 0.0744(8) Uani 1 1 d . . .
H63A H 0.8082 -0.1023 1.4567 0.089 Uiso 1 1 calc R . .
H63B H 0.8936 -0.2172 1.4613 0.089 Uiso 1 1 calc R . .
C64 C 0.71315(19) -0.21688(15) 1.50735(13) 0.0812(9) Uani 1 1 d . . .
H64A H 0.6367 -0.1621 1.4888 0.097 Uiso 1 1 calc R . .
H64B H 0.7195 -0.2750 1.4883 0.097 Uiso 1 1 calc R . .
C65 C 0.7091(2) -0.26293(19) 1.62045(14) 0.1015(10) Uani 1 1 d . . .
H65A H 0.7870 -0.3156 1.6378 0.122 Uiso 1 1 calc R . .
H65B H 0.7014 -0.2039 1.6387 0.122 Uiso 1 1 calc R . .
C66 C 0.6175(3) -0.3153(2) 1.68522(15) 0.1567(15) Uani 1 1 d . . .
H66A H 0.5402 -0.2688 1.6627 0.235 Uiso 1 1 calc R . .
H66B H 0.6156 -0.3295 1.7569 0.235 Uiso 1 1 calc R . .
H66C H 0.6339 -0.3837 1.6805 0.235 Uiso 1 1 calc R . .
C67 C 0.45277(17) -0.20410(17) 1.39301(13) 0.0830(8) Uani 1 1 d . . .
H67A H 0.4725 -0.2290 1.4625 0.100 Uiso 1 1 calc R . .
H67B H 0.4165 -0.2569 1.3969 0.100 Uiso 1 1 calc R . .
C68 C 0.3570(2) -0.09252(19) 1.36666(16) 0.1017(11) Uani 1 1 d . . .
H68 H 0.3313 -0.0733 1.3004 0.122 Uiso 1 1 calc R . .
C69 C 0.2537(2) -0.1088(2) 1.44616(14) 0.1224(11) Uani 1 1 d . . .
H69A H 0.2085 -0.1440 1.4333 0.184 Uiso 1 1 calc R . .
H69B H 0.2027 -0.0389 1.4448 0.184 Uiso 1 1 calc R . .
H69C H 0.2803 -0.1546 1.5140 0.184 Uiso 1 1 calc R . .
C70 C 0.4102(3) -0.0063(2) 1.3472(3) 0.1692(17) Uani 1 1 d . . .
H70A H 0.3462 0.0570 1.3499 0.254 Uiso 1 1 calc R . .
H70B H 0.4587 0.0139 1.2789 0.254 Uiso 1 1 calc R . .
H70C H 0.4605 -0.0329 1.4001 0.254 Uiso 1 1 calc R . .
C71 C 0.30279(15) -0.25982(13) 1.13523(12) 0.0672(6) Uani 1 1 d . . .
H71A H 0.2553 -0.2253 1.1827 0.081 Uiso 1 1 calc R . .
H71B H 0.3484 -0.3336 1.1763 0.081 Uiso 1 1 calc R . .
C72 C 0.21872(16) -0.26385(15) 1.07528(15) 0.0884(9) Uani 1 1 d . . .
H72 H 0.1712 -0.1898 1.0341 0.106 Uiso 1 1 calc R . .
C73 C 0.1335(2) -0.3369(2) 1.16215(19) 0.1605(13) Uani 1 1 d . . .
H73A H 0.0975 -0.3619 1.1299 0.241 Uiso 1 1 calc R . .
H73B H 0.0704 -0.2941 1.1957 0.241 Uiso 1 1 calc R . .
H73C H 0.1806 -0.3993 1.2138 0.241 Uiso 1 1 calc R . .
C74 C 0.2878(2) -0.32172(16) 1.00916(16) 0.1194(11) Uani 1 1 d . . .
H74A H 0.2924 -0.3988 1.0487 0.179 Uiso 1 1 calc R . .
H74B H 0.3686 -0.3116 0.9862 0.179 Uiso 1 1 calc R . .
H74C H 0.2481 -0.2930 0.9488 0.179 Uiso 1 1 calc R . .

loop_
_atom_site_aniso_label
_atom_site_aniso_U_11
_atom_site_aniso_U_22
_atom_site_aniso_U_33
_atom_site_aniso_U_23
_atom_site_aniso_U_13
_atom_site_aniso_U_12
Cl1A 0.2863(16) 0.2559(12) 0.1241(9) -0.0676(8) 0.0544(11) -0.1932(10)
Cl2A 0.1040(6) 0.1767(8) 0.1741(8) -0.0775(5) -0.0483(6) -0.0538(6)
Cl3A 0.1966(13) 0.3008(9) 0.1548(5) -0.1599(5) -0.0423(6) -0.0556(9)
C75A 0.1155(19) 0.168(2) 0.1256(16) -0.0438(14) -0.0326(15) -0.0414(17)
Cl1B 0.1625(16) 0.1209(7) 0.448(2) -0.1448(9) 0.0359(18) -0.0549(9)
Cl2B 0.326(4) 0.308(3) 0.1576(15) -0.0765(16) 0.0151(19) 0.114(3)
Cl3B 0.645(5) 0.1597(14) 0.1083(8) -0.0559(8) -0.1539(14) 0.081(2)
C75B 0.1155(19) 0.168(2) 0.1256(16) -0.0438(14) -0.0326(15) -0.0414(17)
Cl4A 0.317(2) 0.1967(12) 0.1538(7) -0.1250(6) -0.1567(9) 0.0826(15)
Cl5A 0.767(5) 0.239(2) 0.2981(14) -0.1539(11) -0.3391(18) 0.049(3)
Cl6A 0.1977(15) 0.1223(8) 0.1168(10) -0.0512(7) 0.0653(11) -0.1070(8)
C76A 0.126(2) 0.0612(11) 0.0845(12) -0.0186(9) 0.0025(14) -0.0055(14)
Cl4B 0.262(2) 0.291(2) 0.709(3) -0.2387(19) -0.2768(19) 0.0374(19)
Cl5B 0.1243(10) 0.2163(11) 0.1111(6) -0.0844(6) -0.0177(7) 0.0001(10)
Cl6B 0.717(4) 0.2896(18) 0.698(4) -0.283(2) 0.489(3) -0.317(2)
C76B 0.126(2) 0.0612(11) 0.0845(12) -0.0186(9) 0.0025(14) -0.0055(14)
O1 0.0512(6) 0.1195(7) 0.0500(5) -0.0238(5) -0.0051(5) -0.0337(6)
O2 0.0495(6) 0.1222(7) 0.0686(6) -0.0305(5) -0.0051(5) -0.0431(5)
O3 0.1757(6) 0.2670(9) 0.0577(6) 0.0116(6) -0.0308(5) -0.1957(5)
O4 0.0639(6) 0.1190(7) 0.0676(5) -0.0370(4) -0.0026(5) -0.0487(5)
O5 0.0695(6) 0.1324(6) 0.0525(4) -0.0457(4) 0.0092(4) -0.0633(5)
O6 0.0740(6) 0.1077(6) 0.0810(5) -0.0482(4) 0.0026(5) -0.0509(5)
O7 0.0519(7) 0.1419(10) 0.0756(7) -0.0294(6) -0.0097(6) -0.0332(7)
O8 0.0603(6) 0.1325(8) 0.0757(6) -0.0466(5) 0.0047(6) -0.0515(6)
O9 0.0809(7) 0.0965(6) 0.0504(5) -0.0205(4) 0.0001(5) -0.0530(5)
O10 0.1204(9) 0.1214(8) 0.0784(7) -0.0090(6) -0.0406(6) -0.0624(7)
O11 0.0670(7) 0.1004(8) 0.0569(5) -0.0201(5) -0.0152(5) -0.0262(6)
O12 0.0685(6) 0.1135(6) 0.0514(5) -0.0330(4) 0.0003(5) -0.0579(5)
N1 0.0585(6) 0.1075(7) 0.0578(6) -0.0336(5) -0.0035(5) -0.0489(5)
N2 0.0615(8) 0.1146(7) 0.0759(6) -0.0576(5) 0.0018(6) -0.0340(6)
N3 0.0579(6) 0.0746(6) 0.0477(5) -0.0197(4) -0.0106(5) -0.0338(5)
N4 0.0554(8) 0.0804(7) 0.0651(6) -0.0381(5) -0.0010(6) -0.0293(6)
N5 0.0896(9) 0.1110(8) 0.0598(7) -0.0258(6) 0.0030(7) -0.0610(7)
N6 0.0645(8) 0.0922(8) 0.0671(7) -0.0274(6) -0.0082(6) -0.0373(6)
C1 0.0361(8) 0.0627(8) 0.0682(8) -0.0207(6) -0.0062(7) -0.0110(7)
C2 0.0427(7) 0.0578(6) 0.0484(6) -0.0304(4) -0.0036(6) -0.0180(5)
C3 0.0459(8) 0.0612(6) 0.0616(7) -0.0287(5) -0.0070(6) -0.0230(6)
C4 0.0463(8) 0.0821(8) 0.0544(7) -0.0337(5) -0.0009(6) -0.0269(6)
C5 0.0465(8) 0.0693(8) 0.0754(7) -0.0276(6) -0.0340(6) -0.0079(7)
C6 0.0503(7) 0.0533(6) 0.0504(6) -0.0179(5) -0.0059(6) -0.0311(5)
C7 0.0596(9) 0.0768(7) 0.0542(7) -0.0288(5) -0.0101(6) -0.0301(7)
C8 0.0242(7) 0.0672(7) 0.0558(6) -0.0388(5) -0.0114(5) -0.0035(6)
C9 0.0352(7) 0.0660(7) 0.0782(8) -0.0218(6) -0.0146(6) -0.0231(6)
C10 0.0311(7) 0.0890(8) 0.0472(6) -0.0411(5) -0.0088(5) -0.0073(6)
C11 0.0450(9) 0.1047(10) 0.0474(7) -0.0309(6) -0.0081(7) -0.0206(8)
C12 0.0442(7) 0.0826(7) 0.0516(7) -0.0289(5) -0.0023(6) -0.0317(6)
C13 0.0472(8) 0.0579(7) 0.0604(7) -0.0126(6) -0.0248(6) -0.0151(6)
C14 0.0672(9) 0.0818(8) 0.0669(7) -0.0356(5) -0.0113(7) -0.0313(7)
C15 0.0618(9) 0.1294(11) 0.0438(7) -0.0351(6) -0.0027(7) -0.0424(8)
C16 0.0572(9) 0.0672(8) 0.0692(8) -0.0227(6) -0.0131(7) -0.0271(7)
C17 0.0661(9) 0.0735(8) 0.0502(8) -0.0107(6) -0.0092(7) -0.0368(7)
C18 0.0601(9) 0.0814(9) 0.0451(7) -0.0100(6) -0.0145(7) -0.0319(7)
C19 0.0614(8) 0.0888(7) 0.0565(7) -0.0330(5) -0.0033(6) -0.0438(6)
C20 0.0473(8) 0.0758(8) 0.0690(7) -0.0406(5) -0.0156(6) -0.0090(7)
C21 0.0485(8) 0.0876(9) 0.0622(8) -0.0287(6) -0.0084(7) -0.0263(7)
C22 0.0655(8) 0.0927(8) 0.0454(6) -0.0306(5) -0.0045(6) -0.0472(6)
C23 0.0548(9) 0.0712(8) 0.0614(8) -0.0273(6) -0.0066(7) -0.0272(7)
C24 0.0531(9) 0.1023(9) 0.0493(7) -0.0380(6) 0.0005(7) -0.0346(7)
C25 0.0451(8) 0.1075(10) 0.0897(10) -0.0400(7) -0.0127(7) -0.0354(7)
C26 0.0714(10) 0.1087(9) 0.0483(7) -0.0397(6) 0.0061(7) -0.0495(7)
C27 0.0480(9) 0.0944(9) 0.0554(7) -0.0459(5) -0.0042(7) -0.0156(8)
C28 0.0274(7) 0.0651(7) 0.0764(8) -0.0387(6) -0.0069(6) -0.0086(6)
C29 0.0706(9) 0.0837(8) 0.0373(7) -0.0058(6) -0.0121(6) -0.0508(7)
C30 0.0752(11) 0.0777(9) 0.0359(6) -0.0227(6) -0.0022(7) -0.0277(8)
C31 0.0899(10) 0.0877(9) 0.0934(11) -0.0205(8) -0.0188(9) -0.0585(7)
C32 0.0823(11) 0.0797(8) 0.0794(9) -0.0425(6) 0.0028(8) -0.0443(7)
C33 0.0555(10) 0.0546(8) 0.0590(8) -0.0152(6) -0.0122(8) -0.0141(8)
C34 0.0615(9) 0.0812(8) 0.0551(7) -0.0325(6) -0.0024(7) -0.0324(7)
C35 0.0595(9) 0.0933(10) 0.0339(7) -0.0091(7) -0.0082(7) -0.0375(8)
C36 0.0864(10) 0.0952(9) 0.0747(10) -0.0084(8) -0.0239(8) -0.0618(7)
C37 0.0559(9) 0.0763(8) 0.0561(7) -0.0302(6) -0.0110(7) -0.0248(7)
C38 0.0536(9) 0.0685(8) 0.0563(7) -0.0296(6) -0.0052(7) -0.0203(7)
C39 0.0697(10) 0.1068(8) 0.0847(8) -0.0635(6) 0.0223(8) -0.0570(7)
C40 0.0546(9) 0.0718(7) 0.0596(7) -0.0340(6) 0.0015(7) -0.0266(7)
C41 0.0732(9) 0.0775(7) 0.0512(7) -0.0282(6) 0.0068(7) -0.0478(7)
C42 0.0695(9) 0.0854(8) 0.0479(7) -0.0317(5) 0.0045(7) -0.0450(7)
C43 0.0537(11) 0.1749(14) 0.1438(13) -0.0986(9) 0.0141(11) -0.0454(10)
C44 0.0644(9) 0.1139(10) 0.1240(12) -0.0482(8) 0.0010(9) -0.0580(7)
C45 0.1478(15) 0.268(3) 0.460(3) -0.1942(18) -0.1944(14) 0.0078(17)
C46 0.134(3) 0.475(7) 0.134(2) -0.088(3) 0.021(2) -0.087(4)
C47 0.0607(9) 0.0835(8) 0.0604(7) -0.0336(6) -0.0014(7) -0.0330(7)
C48 0.0721(10) 0.1132(8) 0.0929(8) -0.0697(6) 0.0194(8) -0.0519(7)
C49 0.1390(16) 0.1000(10) 0.0606(10) -0.0206(8) 0.0277(11) -0.0789(10)
C50 0.1508(16) 0.2210(19) 0.1235(17) -0.0523(15) 0.0506(16) -0.1431(13)
C51 0.0780(10) 0.1117(8) 0.0795(8) -0.0573(6) -0.0032(8) -0.0441(8)
C52 0.0829(13) 0.1492(11) 0.1131(9) -0.0955(6) -0.0197(9) -0.0169(10)
C53 0.125(2) 0.2150(17) 0.2195(17) -0.1512(11) -0.0143(16) -0.0451(16)
C54 0.106(2) 0.260(2) 0.2231(18) -0.1744(13) 0.0647(17) -0.0686(18)
C55 0.0645(10) 0.0800(8) 0.0643(8) -0.0262(6) -0.0023(8) -0.0356(7)
C56 0.0834(10) 0.1003(9) 0.0533(7) -0.0319(6) -0.0092(7) -0.0452(8)
C57 0.1566(17) 0.0786(9) 0.1322(11) -0.0477(7) -0.0746(10) -0.0185(10)
C58 0.0979(13) 0.1524(13) 0.1216(14) -0.0489(10) 0.0007(12) -0.0802(10)
C59 0.0636(10) 0.1225(12) 0.0548(8) -0.0242(8) -0.0103(8) -0.0453(9)
C60 0.0958(16) 0.204(2) 0.0930(12) -0.0610(12) -0.0043(12) -0.0594(15)
C61 0.0788(10) 0.2333(16) 0.1913(19) -0.1141(13) 0.0301(13) -0.1089(9)
C62 0.1298(13) 0.341(2) 0.326(3) -0.1618(18) -0.0183(16) -0.1501(12)
C63 0.0817(13) 0.0806(10) 0.0584(8) -0.0237(7) -0.0053(9) -0.0300(9)
C64 0.0890(12) 0.0805(10) 0.0640(10) -0.0093(8) -0.0113(9) -0.0409(9)
C65 0.0941(14) 0.1502(14) 0.0809(10) -0.0585(8) 0.0027(10) -0.0526(11)
C66 0.196(2) 0.235(2) 0.0637(11) -0.0514(12) 0.0249(14) -0.1336(18)
C67 0.0750(10) 0.1332(12) 0.0500(8) -0.0272(8) 0.0048(8) -0.0639(9)
C68 0.0588(12) 0.1385(15) 0.1058(13) -0.0563(10) -0.0118(11) -0.0167(12)
C69 0.0850(16) 0.2062(16) 0.1029(10) -0.1072(8) -0.0034(11) -0.0156(15)
C70 0.164(2) 0.0924(13) 0.267(3) -0.0680(14) -0.064(2) -0.0361(15)
C71 0.0607(9) 0.0880(8) 0.0779(8) -0.0496(6) 0.0082(8) -0.0400(7)
C72 0.0554(10) 0.0893(9) 0.1380(14) -0.0514(8) -0.0118(10) -0.0346(8)
C73 0.1534(15) 0.2385(18) 0.1362(18) -0.0515(13) -0.0093(14) -0.1493(11)
C74 0.1148(17) 0.1373(12) 0.1465(14) -0.0900(9) 0.0205(14) -0.0649(11)

loop_
_atom_type_symbol
_atom_type_description
_atom_type_scat_dispersion_real
_atom_type_scat_dispersion_imag
_atom_type_scat_source
C C 0.0033 0.0016 'International Tables Vol C Tables 4.2.6.8 and 6.1.1.4'
H H 0.0000 0.0000 'International Tables Vol C Tables 4.2.6.8 and 6.1.1.4'
N N 0.0061 0.0033 'International Tables Vol C Tables 4.2.6.8 and 6.1.1.4'
O O 0.0106 0.0060 'International Tables Vol C Tables 4.2.6.8 and 6.1.1.4'
Cl Cl 0.1484 0.1585 'International Tables Vol C Tables 4.2.6.8 and 6.1.1.4'

loop_
_geom_angle_atom_site_label_1
_geom_angle_atom_site_label_2
_geom_angle_atom_site_label_3
_geom_angle
_geom_angle_site_symmetry_1
_geom_angle_site_symmetry_3
_geom_angle_publ_flag
Cl3A C75A Cl1A 103.13(18) . . ?
Cl3A C75A Cl2A 103.83(14) . . ?
Cl1A C75A Cl2A 100.68(14) . . ?
Cl3A C75A H75A 115.7 . . ?
Cl1A C75A H75A 115.7 . . ?
Cl2A C75A H75A 115.7 . . ?
Cl5A C76A Cl4A 135.4(2) . . ?
Cl5A C76A Cl6A 114.2(2) . . ?
Cl4A C76A Cl6A 96.35(14) . . ?
Cl5A C76A H76A 102.1 . . ?
Cl4A C76A H76A 102.1 . . ?
Cl6A C76A H76A 102.1 . . ?
C3 O2 C43 118.36(12) . . ?
C12 O4 C47 121.21(16) . . ?
C17 O5 C51 119.92(15) . . ?
C19 O6 C55 116.14(13) . . ?
C24 O8 C59 120.57(12) . . ?
C33 O9 C63 117.61(17) . . ?
C38 O11 C67 117.16(15) . . ?
C40 O12 C71 118.38(12) . . ?
C1 N1 C41 127.14(16) . . ?
C1 N1 H1X 105.2(6) . . ?
C41 N1 H1X 123.6(5) . . ?
C8 N2 C9 123.49(14) . . ?
C15 N3 C16 123.95(13) . . ?
C15 N3 H3X 118.0(8) . . ?
C16 N3 H3X 112.3(8) . . ?
C22 N4 C20 126.84(16) . . ?
C22 N4 H4X 116.5(5) . . ?
C20 N4 H4X 115.5(6) . . ?
C29 N5 C27 121.01(15) . . ?
C36 N6 C37 129.18(16) . . ?
C36 N6 H6X 116.2(12) . . ?
C37 N6 H6X 106.1(13) . . ?
O1 C1 N1 119.44(15) . . ?
O1 C1 C2 120.91(13) . . ?
N1 C1 C2 119.65(15) . . ?
C7 C2 C3 116.58(13) . . ?
C7 C2 C1 114.36(15) . . ?
C3 C2 C1 128.91(12) . . ?
C4 C3 O2 124.76(15) . . ?
C4 C3 C2 120.99(13) . . ?
O2 C3 C2 114.19(12) . . ?
C5 C4 C3 121.05(17) . . ?
C5 C4 H4 119.5 . . ?
C3 C4 H4 119.5 . . ?
C4 C5 C6 120.78(15) . . ?
C4 C5 H5 119.6 . . ?
C6 C5 H5 119.6 . . ?
C7 C6 C8 122.45(15) . . ?
C7 C6 C5 118.15(13) . . ?
C8 C6 C5 119.40(13) . . ?
C6 C7 C2 122.16(16) . . ?
C6 C7 H7 118.9 . . ?
C2 C7 H7 118.9 . . ?
N2 C8 C6 121.71(14) . . ?
N2 C8 H8 119.1 . . ?
C6 C8 H8 119.1 . . ?
C10 C9 C14 116.92(14) . . ?
C10 C9 N2 126.84(18) . . ?
C14 C9 N2 116.00(15) . . ?
C11 C10 C9 122.98(19) . . ?
C11 C10 H10 118.5 . . ?
C9 C10 H10 118.5 . . ?
C10 C11 C12 118.73(14) . . ?
C10 C11 H11 120.6 . . ?
C12 C11 H11 120.6 . . ?
C13 C12 O4 120.81(18) . . ?
C13 C12 C11 118.29(14) . . ?
O4 C12 C11 120.49(13) . . ?
C12 C13 C14 121.46(19) . . ?
C12 C13 C15 126.16(15) . . ?
C14 C13 C15 112.34(14) . . ?
C13 C14 C9 120.77(16) . . ?
C13 C14 H14 119.6 . . ?
C9 C14 H14 119.6 . . ?
O3 C15 N3 124.2(2) . . ?
O3 C15 C13 119.89(18) . . ?
N3 C15 C13 115.61(12) . . ?
C21 C16 C17 122.0(2) . . ?
C21 C16 N3 121.61(15) . . ?
C17 C16 N3 116.40(16) . . ?
O5 C17 C18 124.97(14) . . ?
O5 C17 C16 117.04(19) . . ?
C18 C17 C16 117.93(16) . . ?
C19 C18 C17 121.17(15) . . ?
C19 C18 H18 119.4 . . ?
C17 C18 H18 119.4 . . ?
C18 C19 C20 122.40(19) . . ?
C18 C19 O6 125.97(15) . . ?
C20 C19 O6 111.51(14) . . ?
N4 C20 C21 123.62(14) . . ?
N4 C20 C19 119.78(18) . . ?
C21 C20 C19 116.33(15) . . ?
C16 C21 C20 120.14(15) . . ?
C16 C21 H21 119.9 . . ?
C20 C21 H21 119.9 . . ?
O7 C22 N4 122.46(15) . . ?
O7 C22 C23 119.70(13) . . ?
N4 C22 C23 117.75(15) . . ?
C24 C23 C28 116.94(15) . . ?
C24 C23 C22 128.22(13) . . ?
C28 C23 C22 114.83(16) . . ?
C25 C24 O8 120.94(17) . . ?
C25 C24 C23 121.37(15) . . ?
O8 C24 C23 117.69(13) . . ?
C24 C25 C26 119.06(18) . . ?
C24 C25 H25 120.5 . . ?
C26 C25 H25 120.5 . . ?
C27 C26 C25 121.82(15) . . ?
C27 C26 H26 119.1 . . ?
C25 C26 H26 119.1 . . ?
C26 C27 C28 117.48(14) . . ?
C26 C27 N5 120.16(13) . . ?
C28 C27 N5 122.16(17) . . ?
C27 C28 C23 123.32(17) . . ?
C27 C28 H28 118.3 . . ?
C23 C28 H28 118.3 . . ?
N5 C29 C30 124.17(16) . . ?
N5 C29 H29 117.9 . . ?
C30 C29 H29 117.9 . . ?
C31 C30 C35 119.48(17) . . ?
C31 C30 C29 121.8(2) . . ?
C35 C30 C29 118.58(15) . . ?
C30 C31 C32 120.3(2) . . ?
C30 C31 H31 119.9 . . ?
C32 C31 H31 119.9 . . ?
C33 C32 C31 118.67(18) . . ?
C33 C32 H32 120.7 . . ?
C31 C32 H32 120.7 . . ?
O9 C33 C32 121.69(16) . . ?
O9 C33 C34 116.93(18) . . ?
C32 C33 C34 120.88(16) . . ?
C35 C34 C33 116.28(19) . . ?
C35 C34 C36 116.30(15) . . ?
C33 C34 C36 127.42(16) . . ?
C30 C35 C34 123.95(16) . . ?
C30 C35 H35 118.0 . . ?
C34 C35 H35 118.0 . . ?
O10 C36 N6 121.4(2) . . ?
O10 C36 C34 117.39(17) . . ?
N6 C36 C34 121.09(16) . . ?
N6 C37 C38 119.43(16) . . ?
N6 C37 C42 123.82(15) . . ?
C38 C37 C42 116.75(19) . . ?
O11 C38 C37 114.91(19) . . ?
O11 C38 C39 123.05(14) . . ?
C37 C38 C39 121.94(16) . . ?
C38 C39 C40 119.42(15) . . ?
C38 C39 H39 120.3 . . ?
C40 C39 H39 120.3 . . ?
O12 C40 C41 117.27(15) . . ?
O12 C40 C39 124.05(15) . . ?
C41 C40 C39 118.5(2) . . ?
C42 C41 C40 120.26(16) . . ?
C42 C41 N1 124.55(14) . . ?
C40 C41 N1 115.06(18) . . ?
C41 C42 C37 122.79(15) . . ?
C41 C42 H42 118.6 . . ?
C37 C42 H42 118.6 . . ?
O2 C43 C44 115.17(18) . . ?
O2 C43 H43A 108.5 . . ?
C44 C43 H43A 108.5 . . ?
O2 C43 H43B 108.5 . . ?
C44 C43 H43B 108.5 . . ?
H43A C43 H43B 107.5 . . ?
C43 C44 C45 108.7(2) . . ?
C43 C44 H44A 109.9 . . ?
C45 C44 H44A 109.9 . . ?
C43 C44 H44B 109.9 . . ?
C45 C44 H44B 109.9 . . ?
H44A C44 H44B 108.3 . . ?
C46 C45 C44 102.5(3) . . ?
C46 C45 H45A 111.3 . . ?
C44 C45 H45A 111.3 . . ?
C46 C45 H45B 111.3 . . ?
C44 C45 H45B 111.3 . . ?
H45A C45 H45B 109.2 . . ?
C45 C46 H46A 109.5 . . ?
C45 C46 H46B 109.5 . . ?
H46A C46 H46B 109.5 . . ?
C45 C46 H46C 109.5 . . ?
H46A C46 H46C 109.5 . . ?
H46B C46 H46C 109.5 . . ?
C48 C47 O4 110.03(17) . . ?
C48 C47 H47A 109.7 . . ?
O4 C47 H47A 109.7 . . ?
C48 C47 H47B 109.7 . . ?
O4 C47 H47B 109.7 . . ?
H47A C47 H47B 108.2 . . ?
C47 C48 C49 112.64(19) . . ?
C47 C48 H48A 109.1 . . ?
C49 C48 H48A 109.1 . . ?
C47 C48 H48B 109.1 . . ?
C49 C48 H48B 109.1 . . ?
H48A C48 H48B 107.8 . . ?
C50 C49 C48 113.1(2) . . ?
C50 C49 H49A 108.9 . . ?
C48 C49 H49A 108.9 . . ?
C50 C49 H49B 108.9 . . ?
C48 C49 H49B 108.9 . . ?
H49A C49 H49B 107.8 . . ?
C49 C50 H50A 109.5 . . ?
C49 C50 H50B 109.5 . . ?
H50A C50 H50B 109.5 . . ?
C49 C50 H50C 109.5 . . ?
H50A C50 H50C 109.5 . . ?
H50B C50 H50C 109.5 . . ?
O5 C51 C52 111.17(12) . . ?
O5 C51 H51A 109.4 . . ?
C52 C51 H51A 109.4 . . ?
O5 C51 H51B 109.4 . . ?
C52 C51 H51B 109.4 . . ?
H51A C51 H51B 108.0 . . ?
C51 C52 C53 114.7(2) . . ?
C51 C52 C54 111.59(15) . . ?
C53 C52 C54 106.3(2) . . ?
C51 C52 H52 108.0 . . ?
C53 C52 H52 108.0 . . ?
C54 C52 H52 108.0 . . ?
C52 C53 H53A 109.5 . . ?
C52 C53 H53B 109.5 . . ?
H53A C53 H53B 109.5 . . ?
C52 C53 H53C 109.5 . . ?
H53A C53 H53C 109.5 . . ?
H53B C53 H53C 109.5 . . ?
C52 C54 H54A 109.5 . . ?
C52 C54 H54B 109.5 . . ?
H54A C54 H54B 109.5 . . ?
C52 C54 H54C 109.5 . . ?
H54A C54 H54C 109.5 . . ?
H54B C54 H54C 109.5 . . ?
O6 C55 C56 107.58(13) . . ?
O6 C55 H55A 110.2 . . ?
C56 C55 H55A 110.2 . . ?
O6 C55 H55B 110.2 . . ?
C56 C55 H55B 110.2 . . ?
H55A C55 H55B 108.5 . . ?
C55 C56 C58 108.45(16) . . ?
C55 C56 C57 113.07(17) . . ?
C58 C56 C57 117.6(2) . . ?
C55 C56 H56 105.6 . . ?
C58 C56 H56 105.6 . . ?
C57 C56 H56 105.6 . . ?
C56 C57 H57A 109.5 . . ?
C56 C57 H57B 109.5 . . ?
H57A C57 H57B 109.5 . . ?
C56 C57 H57C 109.5 . . ?
H57A C57 H57C 109.5 . . ?
H57B C57 H57C 109.5 . . ?
C56 C58 H58A 109.5 . . ?
C56 C58 H58B 109.5 . . ?
H58A C58 H58B 109.5 . . ?
C56 C58 H58C 109.5 . . ?
H58A C58 H58C 109.5 . . ?
H58B C58 H58C 109.5 . . ?
O8 C59 C60 108.30(16) . . ?
O8 C59 H59A 110.0 . . ?
C60 C59 H59A 110.0 . . ?
O8 C59 H59B 110.0 . . ?
C60 C59 H59B 110.0 . . ?
H59A C59 H59B 108.4 . . ?
C59 C60 C61 107.2(2) . . ?
C59 C60 H60A 110.3 . . ?
C61 C60 H60A 110.3 . . ?
C59 C60 H60B 110.3 . . ?
C61 C60 H60B 110.3 . . ?
H60A C60 H60B 108.5 . . ?
C62 C61 C60 118.1(2) . . ?
C62 C61 H61A 107.8 . . ?
C60 C61 H61A 107.8 . . ?
C62 C61 H61B 107.8 . . ?
C60 C61 H61B 107.8 . . ?
H61A C61 H61B 107.1 . . ?
C61 C62 H62A 109.5 . . ?
C61 C62 H62B 109.5 . . ?
H62A C62 H62B 109.5 . . ?
C61 C62 H62C 109.5 . . ?
H62A C62 H62C 109.5 . . ?
H62B C62 H62C 109.5 . . ?
O9 C63 C64 108.96(19) . . ?
O9 C63 H63A 109.9 . . ?
C64 C63 H63A 109.9 . . ?
O9 C63 H63B 109.9 . . ?
C64 C63 H63B 109.9 . . ?
H63A C63 H63B 108.3 . . ?
C65 C64 C63 115.1(2) . . ?
C65 C64 H64A 108.5 . . ?
C63 C64 H64A 108.5 . . ?
C65 C64 H64B 108.5 . . ?
C63 C64 H64B 108.5 . . ?
H64A C64 H64B 107.5 . . ?
C66 C65 C64 118.1(3) . . ?
C66 C65 H65A 107.8 . . ?
C64 C65 H65A 107.8 . . ?
C66 C65 H65B 107.8 . . ?
C64 C65 H65B 107.8 . . ?
H65A C65 H65B 107.1 . . ?
C65 C66 H66A 109.5 . . ?
C65 C66 H66B 109.5 . . ?
H66A C66 H66B 109.5 . . ?
C65 C66 H66C 109.5 . . ?
H66A C66 H66C 109.5 . . ?
H66B C66 H66C 109.5 . . ?
O11 C67 C68 116.13(14) . . ?
O11 C67 H67A 108.3 . . ?
C68 C67 H67A 108.3 . . ?
O11 C67 H67B 108.3 . . ?
C68 C67 H67B 108.3 . . ?
H67A C67 H67B 107.4 . . ?
C69 C68 C70 117.6(3) . . ?
C69 C68 C67 107.31(17) . . ?
C70 C68 C67 111.0(2) . . ?
C69 C68 H68 106.8 . . ?
C70 C68 H68 106.8 . . ?
C67 C68 H68 106.8 . . ?
C68 C69 H69A 109.5 . . ?
C68 C69 H69B 109.5 . . ?
H69A C69 H69B 109.5 . . ?
C68 C69 H69C 109.5 . . ?
H69A C69 H69C 109.5 . . ?
H69B C69 H69C 109.5 . . ?
C68 C70 H70A 109.5 . . ?
C68 C70 H70B 109.5 . . ?
H70A C70 H70B 109.5 . . ?
C68 C70 H70C 109.5 . . ?
H70A C70 H70C 109.5 . . ?
H70B C70 H70C 109.5 . . ?
O12 C71 C72 106.63(13) . . ?
O12 C71 H71A 110.4 . . ?
C72 C71 H71A 110.4 . . ?
O12 C71 H71B 110.4 . . ?
C72 C71 H71B 110.4 . . ?
H71A C71 H71B 108.6 . . ?
C74 C72 C71 110.94(17) . . ?
C74 C72 C73 105.9(2) . . ?
C71 C72 C73 105.70(18) . . ?
C74 C72 H72 111.3 . . ?
C71 C72 H72 111.3 . . ?
C73 C72 H72 111.3 . . ?
C72 C73 H73A 109.5 . . ?
C72 C73 H73B 109.5 . . ?
H73A C73 H73B 109.5 . . ?
C72 C73 H73C 109.5 . . ?
H73A C73 H73C 109.5 . . ?
H73B C73 H73C 109.5 . . ?
C72 C74 H74A 109.5 . . ?
C72 C74 H74B 109.5 . . ?
H74A C74 H74B 109.5 . . ?
C72 C74 H74C 109.5 . . ?
H74A C74 H74C 109.5 . . ?
H74B C74 H74C 109.5 . . ?

loop_
_geom_bond_atom_site_label_1
_geom_bond_atom_site_label_2
_geom_bond_distance
_geom_bond_site_symmetry_2
_geom_bond_publ_flag
Cl1A C75A 1.755(3) . ?
Cl2A C75A 1.796(3) . ?
Cl3A C75A 1.750(3) . ?
C75A H75A 0.9800 . ?
Cl4A C76A 1.649(4) . ?
Cl5A C76A 1.509(4) . ?
Cl6A C76A 1.766(2) . ?
C76A H76A 0.9800 . ?
O1 C1 1.254(2) . ?
O2 C3 1.3879(16) . ?
O2 C43 1.443(2) . ?
O3 C15 1.1435(18) . ?
O4 C12 1.3550(18) . ?
O4 C47 1.4945(19) . ?
O5 C17 1.369(2) . ?
O5 C51 1.4182(19) . ?
O6 C19 1.419(3) . ?
O6 C55 1.431(2) . ?
O7 C22 1.195(2) . ?
O8 C24 1.3735(18) . ?
O8 C59 1.444(2) . ?
O9 C33 1.362(2) . ?
O9 C63 1.375(2) . ?
O10 C36 1.292(2) . ?
O11 C38 1.360(2) . ?
O11 C67 1.456(2) . ?
O12 C40 1.344(3) . ?
O12 C71 1.4087(19) . ?
N1 C1 1.3780(18) . ?
N1 C41 1.426(2) . ?
N1 H1X 0.868(10) . ?
N2 C8 1.249(2) . ?
N2 C9 1.438(2) . ?
N3 C15 1.364(2) . ?
N3 C16 1.452(3) . ?
N3 H3X 0.881(6) . ?
N4 C22 1.3327(18) . ?
N4 C20 1.392(2) . ?
N4 H4X 0.904(7) . ?
N5 C29 1.217(3) . ?
N5 C27 1.482(2) . ?
N6 C36 1.297(2) . ?
N6 C37 1.377(3) . ?
N6 H6X 0.857(9) . ?
C1 C2 1.443(2) . ?
C2 C7 1.3941(19) . ?
C2 C3 1.424(2) . ?
C3 C4 1.387(2) . ?
C4 C5 1.330(2) . ?
C4 H4 0.9300 . ?
C5 C6 1.424(2) . ?
C5 H5 0.9300 . ?
C6 C7 1.3920(19) . ?
C6 C8 1.4084(18) . ?
C7 H7 0.9300 . ?
C8 H8 0.9300 . ?
C9 C10 1.382(2) . ?
C9 C14 1.399(3) . ?
C10 C11 1.328(2) . ?
C10 H10 0.9300 . ?
C11 C12 1.445(3) . ?
C11 H11 0.9300 . ?
C12 C13 1.347(2) . ?
C13 C14 1.364(2) . ?
C13 C15 1.553(3) . ?
C14 H14 0.9300 . ?
C16 C21 1.353(2) . ?
C16 C17 1.390(2) . ?
C17 C18 1.378(3) . ?
C18 C19 1.328(2) . ?
C18 H18 0.9300 . ?
C19 C20 1.412(2) . ?
C20 C21 1.410(3) . ?
C21 H21 0.9300 . ?
C22 C23 1.516(2) . ?
C23 C24 1.383(3) . ?
C23 C28 1.388(2) . ?
C24 C25 1.340(2) . ?
C25 C26 1.404(2) . ?
C25 H25 0.9300 . ?
C26 C27 1.343(3) . ?
C26 H26 0.9300 . ?
C27 C28 1.361(2) . ?
C28 H28 0.9300 . ?
C29 C30 1.438(2) . ?
C29 H29 0.9300 . ?
C30 C31 1.355(3) . ?
C30 C35 1.356(3) . ?
C31 C32 1.436(3) . ?
C31 H31 0.9300 . ?
C32 C33 1.370(3) . ?
C32 H32 0.9300 . ?
C33 C34 1.429(2) . ?
C34 C35 1.385(2) . ?
C34 C36 1.487(3) . ?
C35 H35 0.9300 . ?
C37 C38 1.379(2) . ?
C37 C42 1.403(2) . ?
C38 C39 1.387(3) . ?
C39 C40 1.417(3) . ?
C39 H39 0.9300 . ?
C40 C41 1.384(2) . ?
C41 C42 1.355(3) . ?
C42 H42 0.9300 . ?
C43 C44 1.471(4) . ?
C43 H43A 0.9700 . ?
C43 H43B 0.9700 . ?
C44 C45 1.590(3) . ?
C44 H44A 0.9700 . ?
C44 H44B 0.9700 . ?
C45 C46 1.420(7) . ?
C45 H45A 0.9700 . ?
C45 H45B 0.9700 . ?
C46 H46A 0.9599 . ?
C46 H46B 0.9599 . ?
C46 H46C 0.9599 . ?
C47 C48 1.443(3) . ?
C47 H47A 0.9700 . ?
C47 H47B 0.9700 . ?
C48 C49 1.533(2) . ?
C48 H48A 0.9700 . ?
C48 H48B 0.9700 . ?
C49 C50 1.525(3) . ?
C49 H49A 0.9700 . ?
C49 H49B 0.9700 . ?
C50 H50A 0.9599 . ?
C50 H50B 0.9599 . ?
C50 H50C 0.9599 . ?
C51 C52 1.476(2) . ?
C51 H51A 0.9700 . ?
C51 H51B 0.9700 . ?
C52 C53 1.563(4) . ?
C52 C54 1.635(3) . ?
C52 H52 0.9800 . ?
C53 H53A 0.9599 . ?
C53 H53B 0.9599 . ?
C53 H53C 0.9599 . ?
C54 H54A 0.9599 . ?
C54 H54B 0.9599 . ?
C54 H54C 0.9599 . ?
C55 C56 1.473(3) . ?
C55 H55A 0.9700 . ?
C55 H55B 0.9700 . ?
C56 C58 1.508(3) . ?
C56 C57 1.527(3) . ?
C56 H56 0.9800 . ?
C57 H57A 0.9599 . ?
C57 H57B 0.9599 . ?
C57 H57C 0.9599 . ?
C58 H58A 0.9599 . ?
C58 H58B 0.9599 . ?
C58 H58C 0.9599 . ?
C59 C60 1.521(4) . ?
C59 H59A 0.9700 . ?
C59 H59B 0.9700 . ?
C60 C61 1.570(3) . ?
C60 H60A 0.9700 . ?
C60 H60B 0.9700 . ?
C61 C62 1.414(6) . ?
C61 H61A 0.9700 . ?
C61 H61B 0.9700 . ?
C62 H62A 0.9599 . ?
C62 H62B 0.9599 . ?
C62 H62C 0.9599 . ?
C63 C64 1.507(3) . ?
C63 H63A 0.9700 . ?
C63 H63B 0.9700 . ?
C64 C65 1.447(3) . ?
C64 H64A 0.9700 . ?
C64 H64B 0.9700 . ?
C65 C66 1.397(4) . ?
C65 H65A 0.9700 . ?
C65 H65B 0.9700 . ?
C66 H66A 0.9599 . ?
C66 H66B 0.9599 . ?
C66 H66C 0.9599 . ?
C67 C68 1.535(3) . ?
C67 H67A 0.9700 . ?
C67 H67B 0.9700 . ?
C68 C69 1.424(3) . ?
C68 C70 1.460(5) . ?
C68 H68 0.9800 . ?
C69 H69A 0.9599 . ?
C69 H69B 0.9599 . ?
C69 H69C 0.9599 . ?
C70 H70A 0.9599 . ?
C70 H70B 0.9599 . ?
C70 H70C 0.9599 . ?
C71 C72 1.538(3) . ?
C71 H71A 0.9700 . ?
C71 H71B 0.9700 . ?
C72 C74 1.451(3) . ?
C72 C73 1.574(3) . ?
C72 H72 0.9800 . ?
C73 H73A 0.9599 . ?
C73 H73B 0.9599 . ?
C73 H73C 0.9599 . ?
C74 H74A 0.9599 . ?
C74 H74B 0.9599 . ?
C74 H74C 0.9599 . ?

loop_
_geom_hbond_atom_site_label_D
_geom_hbond_atom_site_label_H
_geom_hbond_atom_site_label_A
_geom_hbond_distance_DH
_geom_hbond_distance_HA
_geom_hbond_distance_DA
_geom_hbond_angle_DHA
_geom_hbond_site_symmetry_A
N1 H1X O2 0.868(10) 2.005(8) 2.657(2) 131.1(7) .
N3 H3X O4 0.881(6) 2.016(11) 2.690(2) 132.4(9) .
N4 H4X O8 0.904(7) 1.981(10) 2.707(2) 136.2(8) .
N6 H6X O11 0.857(9) 2.410(15) 2.6285(18) 95.1(12) .
C21 H21 O3 0.93 2.20 2.764(3) 118.6 .
C21 H21 O7 0.93 2.27 2.820(2) 117.3 .
C42 H42 O1 0.93 2.25 2.847(2) 121.6 .
C42 H42 O10 0.93 2.28 2.821(3) 116.3 .
C74 H74B O12 0.96 2.40 2.845(3) 107.8 .
C75B H75B O1 0.98 2.16 3.007(3) 143.9 1_464
C75A H75A O1 0.98 2.07 3.007(3) 159.3 1_464
C46 H46C O1 0.96 2.98 3.659(4) 128.6 1_455
C76A H76A O7 0.98 2.20 3.127(2) 158.0 1_455
C76B H76B O7 0.98 2.15 3.127(2) 173.3 1_455
C25 H25 O10 0.93 2.59 3.401(2) 145.7 1_655
C67 H67B Cl6B 0.97 2.89 3.818(4) 160.6 1_546
C73 H73A Cl2A 0.96 2.72 3.628(4) 158.6 1_546
C73 H73C Cl4A 0.96 3.45 3.942(3) 114.5 1_546
C67 H67B Cl6A 0.97 2.96 3.911(4) 167.6 1_546
C47 H47A N5 0.97 2.87 3.805(3) 161.1 1_554
C51 H51A Cl1B 0.97 2.87 3.737(3) 149.0 1_755
C58 H58B Cl4B 0.96 3.07 3.844(5) 138.5 1_755
C62 H62A Cl4B 0.96 3.12 4.074(4) 172.8 1_755
C57 H57A O11 0.96 2.66 3.580(2) 161.8 1_664
C74 H74A O5 0.96 2.78 3.597(2) 144.0 1_446

loop_
_geom_torsion_atom_site_label_1
_geom_torsion_atom_site_label_2
_geom_torsion_atom_site_label_3
_geom_torsion_atom_site_label_4
_geom_torsion
_geom_torsion_site_symmetry_1
_geom_torsion_site_symmetry_2
_geom_torsion_site_symmetry_3
_geom_torsion_site_symmetry_4
_geom_torsion_publ_flag
C41 N1 C1 O1 11.1(3) . . . . ?
C41 N1 C1 C2 -169.00(16) . . . . ?
O1 C1 C2 C7 -8.2(2) . . . . ?
N1 C1 C2 C7 171.91(16) . . . . ?
O1 C1 C2 C3 176.52(17) . . . . ?
N1 C1 C2 C3 -3.3(3) . . . . ?
C43 O2 C3 C4 -15.5(3) . . . . ?
C43 O2 C3 C2 166.92(18) . . . . ?
C7 C2 C3 C4 4.2(2) . . . . ?
C1 C2 C3 C4 179.38(17) . . . . ?
C7 C2 C3 O2 -178.13(14) . . . . ?
C1 C2 C3 O2 -3.0(2) . . . . ?
O2 C3 C4 C5 178.17(16) . . . . ?
C2 C3 C4 C5 -4.5(3) . . . . ?
C3 C4 C5 C6 0.0(3) . . . . ?
C4 C5 C6 C7 4.3(2) . . . . ?
C4 C5 C6 C8 -176.77(16) . . . . ?
C8 C6 C7 C2 176.71(15) . . . . ?
C5 C6 C7 C2 -4.4(2) . . . . ?
C3 C2 C7 C6 0.3(2) . . . . ?
C1 C2 C7 C6 -175.61(16) . . . . ?
C9 N2 C8 C6 -174.50(14) . . . . ?
C7 C6 C8 N2 -14.8(2) . . . . ?
C5 C6 C8 N2 166.35(15) . . . . ?
C8 N2 C9 C10 -10.6(3) . . . . ?
C8 N2 C9 C14 175.17(15) . . . . ?
C14 C9 C10 C11 -9.0(2) . . . . ?
N2 C9 C10 C11 176.81(15) . . . . ?
C9 C10 C11 C12 10.0(2) . . . . ?
C47 O4 C12 C13 -179.98(14) . . . . ?
C47 O4 C12 C11 -7.5(2) . . . . ?
C10 C11 C12 C13 -7.8(2) . . . . ?
C10 C11 C12 O4 179.48(15) . . . . ?
O4 C12 C13 C14 177.93(14) . . . . ?
C11 C12 C13 C14 5.3(2) . . . . ?
O4 C12 C13 C15 -4.9(2) . . . . ?
C11 C12 C13 C15 -177.58(15) . . . . ?
C12 C13 C14 C9 -4.6(2) . . . . ?
C15 C13 C14 C9 177.89(15) . . . . ?
C10 C9 C14 C13 6.0(2) . . . . ?
N2 C9 C14 C13 -179.18(14) . . . . ?
C16 N3 C15 O3 7.2(3) . . . . ?
C16 N3 C15 C13 -178.86(14) . . . . ?
C12 C13 C15 O3 -167.83(18) . . . . ?
C14 C13 C15 O3 9.6(2) . . . . ?
C12 C13 C15 N3 17.9(2) . . . . ?
C14 C13 C15 N3 -164.68(14) . . . . ?
C15 N3 C16 C21 -22.5(2) . . . . ?
C15 N3 C16 C17 156.75(15) . . . . ?
C51 O5 C17 C18 20.0(2) . . . . ?
C51 O5 C17 C16 -157.09(14) . . . . ?
C21 C16 C17 O5 176.65(14) . . . . ?
N3 C16 C17 O5 -2.6(2) . . . . ?
C21 C16 C17 C18 -0.7(2) . . . . ?
N3 C16 C17 C18 -179.98(14) . . . . ?
O5 C17 C18 C19 -176.81(15) . . . . ?
C16 C17 C18 C19 0.3(2) . . . . ?
C17 C18 C19 C20 1.4(2) . . . . ?
C17 C18 C19 O6 176.99(14) . . . . ?
C55 O6 C19 C18 11.6(2) . . . . ?
C55 O6 C19 C20 -172.40(13) . . . . ?
C22 N4 C20 C21 -19.0(3) . . . . ?
C22 N4 C20 C19 167.21(16) . . . . ?
C18 C19 C20 N4 171.66(15) . . . . ?
O6 C19 C20 N4 -4.5(2) . . . . ?
C18 C19 C20 C21 -2.6(2) . . . . ?
O6 C19 C20 C21 -178.77(13) . . . . ?
C17 C16 C21 C20 -0.6(2) . . . . ?
N3 C16 C21 C20 178.64(14) . . . . ?
N4 C20 C21 C16 -171.85(15) . . . . ?
C19 C20 C21 C16 2.2(2) . . . . ?
C20 N4 C22 O7 -8.1(3) . . . . ?
C20 N4 C22 C23 168.37(16) . . . . ?
O7 C22 C23 C24 -173.6(2) . . . . ?
N4 C22 C23 C24 9.8(3) . . . . ?
O7 C22 C23 C28 5.0(3) . . . . ?
N4 C22 C23 C28 -171.59(16) . . . . ?
C59 O8 C24 C25 14.8(3) . . . . ?
C59 O8 C24 C23 -164.43(18) . . . . ?
C28 C23 C24 C25 -0.1(3) . . . . ?
C22 C23 C24 C25 178.53(19) . . . . ?
C28 C23 C24 O8 179.20(16) . . . . ?
C22 C23 C24 O8 -2.2(3) . . . . ?
O8 C24 C25 C26 179.89(18) . . . . ?
C23 C24 C25 C26 -0.9(3) . . . . ?
C24 C25 C26 C27 1.3(3) . . . . ?
C25 C26 C27 C28 -0.8(3) . . . . ?
C25 C26 C27 N5 174.13(18) . . . . ?
C29 N5 C27 C26 -160.66(18) . . . . ?
C29 N5 C27 C28 14.0(3) . . . . ?
C26 C27 C28 C23 -0.2(3) . . . . ?
N5 C27 C28 C23 -175.01(17) . . . . ?
C24 C23 C28 C27 0.6(3) . . . . ?
C22 C23 C28 C27 -178.15(17) . . . . ?
C27 N5 C29 C30 178.67(15) . . . . ?
N5 C29 C30 C31 -0.4(3) . . . . ?
N5 C29 C30 C35 -175.63(17) . . . . ?
C35 C30 C31 C32 -4.5(3) . . . . ?
C29 C30 C31 C32 -179.72(16) . . . . ?
C30 C31 C32 C33 7.1(3) . . . . ?
C63 O9 C33 C32 -8.4(2) . . . . ?
C63 O9 C33 C34 179.60(15) . . . . ?
C31 C32 C33 O9 -179.35(14) . . . . ?
C31 C32 C33 C34 -7.7(2) . . . . ?
O9 C33 C34 C35 177.71(15) . . . . ?
C32 C33 C34 C35 5.7(2) . . . . ?
O9 C33 C34 C36 -3.3(3) . . . . ?
C32 C33 C34 C36 -175.31(16) . . . . ?
C31 C30 C35 C34 2.6(3) . . . . ?
C29 C30 C35 C34 177.97(16) . . . . ?
C33 C34 C35 C30 -3.0(3) . . . . ?
C36 C34 C35 C30 177.84(16) . . . . ?
C37 N6 C36 O10 6.6(3) . . . . ?
C37 N6 C36 C34 -177.66(16) . . . . ?
C35 C34 C36 O10 -16.7(2) . . . . ?
C33 C34 C36 O10 164.24(17) . . . . ?
C35 C34 C36 N6 167.39(17) . . . . ?
C33 C34 C36 N6 -11.6(3) . . . . ?
C36 N6 C37 C38 -162.67(17) . . . . ?
C36 N6 C37 C42 17.0(3) . . . . ?
C67 O11 C38 C37 154.08(16) . . . . ?
C67 O11 C38 C39 -29.4(2) . . . . ?
N6 C37 C38 O11 -2.5(2) . . . . ?
C42 C37 C38 O11 177.76(13) . . . . ?
N6 C37 C38 C39 -179.04(14) . . . . ?
C42 C37 C38 C39 1.2(2) . . . . ?
O11 C38 C39 C40 179.41(14) . . . . ?
C37 C38 C39 C40 -4.4(2) . . . . ?
C71 O12 C40 C41 169.53(14) . . . . ?
C71 O12 C40 C39 -14.8(2) . . . . ?
C38 C39 C40 O12 -173.05(15) . . . . ?
C38 C39 C40 C41 2.6(2) . . . . ?
O12 C40 C41 C42 178.15(14) . . . . ?
C39 C40 C41 C42 2.2(2) . . . . ?
O12 C40 C41 N1 2.2(2) . . . . ?
C39 C40 C41 N1 -173.71(14) . . . . ?
C1 N1 C41 C42 16.2(3) . . . . ?
C1 N1 C41 C40 -168.08(16) . . . . ?
C40 C41 C42 C37 -5.5(2) . . . . ?
N1 C41 C42 C37 169.96(15) . . . . ?
N6 C37 C42 C41 -175.92(15) . . . . ?
C38 C37 C42 C41 3.8(2) . . . . ?
C3 O2 C43 C44 87.2(2) . . . . ?
O2 C43 C44 C45 158.96(16) . . . . ?
C43 C44 C45 C46 176.47(19) . . . . ?
C12 O4 C47 C48 -175.91(13) . . . . ?
O4 C47 C48 C49 -176.11(14) . . . . ?
C47 C48 C49 C50 -175.30(18) . . . . ?
C17 O5 C51 C52 66.5(2) . . . . ?
O5 C51 C52 C53 54.3(3) . . . . ?
O5 C51 C52 C54 175.2(2) . . . . ?
C19 O6 C55 C56 174.44(13) . . . . ?
O6 C55 C56 C58 173.15(14) . . . . ?
O6 C55 C56 C57 -54.49(17) . . . . ?
C24 O8 C59 C60 -93.53(19) . . . . ?
O8 C59 C60 C61 -171.10(14) . . . . ?
C59 C60 C61 C62 -176.1(2) . . . . ?
C33 O9 C63 C64 -176.36(14) . . . . ?
O9 C63 C64 C65 177.23(17) . . . . ?
C63 C64 C65 C66 -178.5(2) . . . . ?
C38 O11 C67 C68 -65.4(3) . . . . ?
O11 C67 C68 C69 179.0(2) . . . . ?
O11 C67 C68 C70 -51.3(3) . . . . ?
C40 O12 C71 C72 -176.73(13) . . . . ?
O12 C71 C72 C74 63.80(17) . . . . ?
O12 C71 C72 C73 178.17(15) . . . . ?
